data_1507724
loop_
_publ_author_name
'Bandyopadhyay, Anupam'
'Gopi, Hosahudya N.'

_publ_section_title
;
 Hybrid Peptides: Direct Transformation of \a/\a, \b-Unsaturated \g-Hybrid
 Peptides to \a/\g-Hybrid Peptide 12-Helices.
;
_journal_issue 11
_journal_name_full 'Organic letters'
_journal_page_first 2770
_journal_page_last 2773
_journal_paper_doi 10.1021/ol300987d
_journal_volume 14
_journal_year 2012
_chemical_absolute_configuration syn
_chemical_compound_source synthesis
_chemical_formula_moiety 'C36 H53 N4 O7, (C2 H5 O)'
_chemical_formula_sum 'C38 H58 N4 O8'
_chemical_formula_weight 698.88
_chemical_name_common 'Tetra peptide'
_chemical_name_systematic 'Alpha gama mixed peptide'
_space_group_IT_number 4
_symmetry_cell_setting monoclinic
_symmetry_Int_Tables_number 4
_symmetry_space_group_name_Hall 'P 2yb'
_symmetry_space_group_name_H-M 'P 1 21 1'
_atom_sites_solution_hydrogens geom
_atom_sites_solution_primary direct
_atom_sites_solution_secondary difmap
_audit_creation_method SHELXL-97
_cell_angle_alpha 90.00
_cell_angle_beta 92.232(11)
_cell_angle_gamma 90.00
_cell_formula_units_Z 2
_cell_length_a 10.591(4)
_cell_length_b 9.065(4)
_cell_length_c 21.005(9)
_cell_measurement_temperature 100(2)
_cell_volume 2015.1(15)
_computing_structure_refinement 'SHELXL-97 (Sheldrick, 2008)'
_computing_structure_solution 'SHELXS-97 (Sheldrick, 2008)'
_diffrn_ambient_pressure 101.325
_diffrn_ambient_temperature 100(2)
_diffrn_measured_fraction_theta_full 0.998
_diffrn_measured_fraction_theta_max 0.998
_diffrn_radiation_monochromator graphite
_diffrn_radiation_probe x-ray
_diffrn_radiation_type MoK\a
_diffrn_radiation_wavelength 0.71073
_diffrn_reflns_av_R_equivalents 0.0624
_diffrn_reflns_av_sigmaI/netI 0.0806
_diffrn_reflns_limit_h_max 14
_diffrn_reflns_limit_h_min -13
_diffrn_reflns_limit_k_max 12
_diffrn_reflns_limit_k_min -5
_diffrn_reflns_limit_l_max 27
_diffrn_reflns_limit_l_min -27
_diffrn_reflns_number 19469
_diffrn_reflns_theta_full 28.28
_diffrn_reflns_theta_max 28.28
_diffrn_reflns_theta_min 0.97
_diffrn_source 'fine-focus sealed tube'
_diffrn_source_type 'Graphite monochromator'
_exptl_absorpt_coefficient_mu 0.081
_exptl_absorpt_correction_T_max 0.978
_exptl_absorpt_correction_T_min 0.973
_exptl_absorpt_correction_type multi-scan
_exptl_absorpt_process_details SADABS
_exptl_crystal_colour colorless
_exptl_crystal_density_diffrn 1.152
_exptl_crystal_density_method 'not measured'
_exptl_crystal_description 'Square block'
_exptl_crystal_F_000 756
_exptl_crystal_recrystallization_method Ethanol
_exptl_crystal_size_max 0.34
_exptl_crystal_size_mid 0.30
_exptl_crystal_size_min 0.28
_refine_diff_density_max 0.269
_refine_diff_density_min -0.259
_refine_diff_density_rms 0.042
_refine_ls_abs_structure_details 'Flack H D (1983), Acta Cryst. A39, 876-881'
_refine_ls_abs_structure_Flack 1.5(13)
_refine_ls_extinction_method none
_refine_ls_goodness_of_fit_ref 1.027
_refine_ls_hydrogen_treatment constr
_refine_ls_matrix_type full
_refine_ls_number_parameters 460
_refine_ls_number_reflns 7324
_refine_ls_number_restraints 11
_refine_ls_restrained_S_all 1.063
_refine_ls_R_factor_all 0.0974
_refine_ls_R_factor_gt 0.0544
_refine_ls_shift/su_max 0.001
_refine_ls_shift/su_mean 0.000
_refine_ls_structure_factor_coef Fsqd
_refine_ls_weighting_details 'calc w=1/[\s^2^(Fo^2^)+(0.0744P)^2^+0.0299P] where P=(Fo^2^+2Fc^2^)/3'
_refine_ls_weighting_scheme calc
_refine_ls_wR_factor_gt 0.1318
_refine_ls_wR_factor_ref 0.1588
_reflns_number_gt 4583
_reflns_number_total 7324
_reflns_threshold_expression >2sigma(I)
_cod_data_source_file ol300987d_si_002.cif
_cod_data_source_block G2
_cod_original_cell_volume 2015.2(15)
_cod_original_sg_symbol_H-M 'P 21'
_cod_database_code 1507724

loop_
_symmetry_equiv_pos_as_xyz
'x, y, z'
'-x, y+1/2, -z'

loop_
_atom_site_label
_atom_site_type_symbol
_atom_site_fract_x
_atom_site_fract_y
_atom_site_fract_z
_atom_site_U_iso_or_equiv
_atom_site_adp_type
_atom_site_occupancy
_atom_site_symmetry_multiplicity
_atom_site_calc_flag
_atom_site_refinement_flags
O1 O -0.15417(19) 0.9961(3) 0.89812(10) 0.0522(6) Uani 1 1 d .
O2 O 0.04127(18) 0.9065(3) 0.87883(10) 0.0505(6) Uani 1 1 d .
O3 O 0.12592(18) 0.6530(3) 0.75914(10) 0.0478(6) Uani 1 1 d .
O4 O 0.36423(19) 1.0416(3) 0.71924(9) 0.0516(6) Uani 1 1 d .
O5 O 0.58326(17) 0.7968(3) 0.79754(10) 0.0465(6) Uani 1 1 d .
O6 O 0.5534(3) 0.7587(7) 0.53512(14) 0.148(2) Uani 1 1 d .
O7 O 0.3583(4) 0.7196(8) 0.53511(17) 0.171(3) Uani 1 1 d .
O8 O 0.7321(3) -0.0547(5) 0.70985(16) 0.0978(12) Uani 1 1 d .
H8 H 0.7579 -0.0323 0.7459 0.147 Uiso 1 1 calc R
N1 N -0.1357(2) 0.7976(3) 0.83805(11) 0.0417(6) Uani 1 1 d .
H1 H -0.2163 0.8033 0.8319 0.050 Uiso 1 1 calc R
N2 N -0.0112(2) 0.8244(3) 0.71933(11) 0.0415(6) Uani 1 1 d .
H2 H -0.0831 0.8663 0.7239 0.050 Uiso 1 1 calc R
N3 N 0.2790(2) 0.9597(3) 0.80900(10) 0.0365(6) Uani 1 1 d .
H3 H 0.2099 0.9450 0.8282 0.044 Uiso 1 1 calc R
N4 N 0.3931(2) 0.7020(3) 0.76654(10) 0.0361(6) Uani 1 1 d .
H4 H 0.3126 0.7151 0.7658 0.043 Uiso 1 1 calc R
C1 C -0.1063(3) 1.1318(4) 0.92855(15) 0.0498(9) Uani 1 1 d .
C2 C -0.2273(4) 1.2092(6) 0.9449(2) 0.0825(14) Uani 1 1 d .
H2A H -0.2727 1.1496 0.9741 0.124 Uiso 1 1 calc R
H2B H -0.2785 1.2243 0.9067 0.124 Uiso 1 1 calc R
H2C H -0.2076 1.3028 0.9642 0.124 Uiso 1 1 calc R
C3 C -0.0263(4) 1.0985(6) 0.98831(17) 0.0756(13) Uani 1 1 d .
H3A H 0.0474 1.0440 0.9771 0.113 Uiso 1 1 calc R
H3B H -0.0746 1.0410 1.0170 0.113 Uiso 1 1 calc R
H3C H -0.0010 1.1892 1.0086 0.113 Uiso 1 1 calc R
C4 C -0.0373(4) 1.2224(5) 0.88129(18) 0.0658(11) Uani 1 1 d .
H4A H -0.0882 1.2312 0.8426 0.099 Uiso 1 1 calc R
H4B H 0.0411 1.1751 0.8723 0.099 Uiso 1 1 calc R
H4C H -0.0208 1.3187 0.8986 0.099 Uiso 1 1 calc R
C5 C -0.0739(3) 0.9016(4) 0.87230(13) 0.0419(8) Uani 1 1 d .
C6 C -0.0670(3) 0.6757(4) 0.81144(13) 0.0415(7) Uani 1 1 d .
H6 H -0.0183 0.6282 0.8464 0.050 Uiso 1 1 calc R
C7 C -0.1590(3) 0.5628(5) 0.78352(19) 0.0630(10) Uani 1 1 d .
H7A H -0.2108 0.6079 0.7504 0.095 Uiso 1 1 calc R
H7B H -0.2116 0.5270 0.8163 0.095 Uiso 1 1 calc R
H7C H -0.1129 0.4821 0.7661 0.095 Uiso 1 1 calc R
C8 C 0.0256(2) 0.7199(4) 0.76062(12) 0.0377(7) Uani 1 1 d .
C9 C 0.0654(3) 0.8708(4) 0.66652(13) 0.0438(8) Uani 1 1 d .
H9 H 0.1463 0.8184 0.6701 0.053 Uiso 1 1 calc R
C10 C -0.0001(4) 0.8293(5) 0.60214(16) 0.0617(11) Uani 1 1 d .
H10A H -0.0776 0.8859 0.5974 0.074 Uiso 1 1 calc R
H10B H 0.0542 0.8596 0.5684 0.074 Uiso 1 1 calc R
C11 C -0.0318(3) 0.6709(5) 0.59255(14) 0.0569(10) Uani 1 1 d .
C12 C -0.1529(4) 0.6218(7) 0.5947(2) 0.0906(16) Uani 1 1 d .
H12 H -0.2165 0.6887 0.6035 0.109 Uiso 1 1 calc R
C13 C -0.1840(7) 0.4778(10) 0.5844(3) 0.120(2) Uani 1 1 d .
H13 H -0.2682 0.4489 0.5851 0.145 Uiso 1 1 calc R
C14 C -0.0964(8) 0.3791(9) 0.5734(3) 0.114(2) Uani 1 1 d .
H14 H -0.1190 0.2806 0.5680 0.137 Uiso 1 1 calc R
C15 C 0.0261(7) 0.4192(8) 0.5699(3) 0.110(2) Uani 1 1 d .
H15 H 0.0878 0.3495 0.5618 0.132 Uiso 1 1 calc R
C16 C 0.0585(4) 0.5701(8) 0.5789(2) 0.0909(16) Uani 1 1 d .
H16 H 0.1420 0.6002 0.5755 0.109 Uiso 1 1 calc R
C17 C 0.0921(3) 1.0345(5) 0.66895(14) 0.0506(9) Uani 1 1 d .
H17A H 0.0142 1.0869 0.6583 0.061 Uiso 1 1 calc R
H17B H 0.1517 1.0579 0.6365 0.061 Uiso 1 1 calc R
C18 C 0.1447(3) 1.0912(4) 0.73261(14) 0.0480(8) Uani 1 1 d .
H18A H 0.1513 1.1978 0.7304 0.058 Uiso 1 1 calc R
H18B H 0.0853 1.0677 0.7651 0.058 Uiso 1 1 calc R
C19 C 0.2720(3) 1.0290(4) 0.75254(13) 0.0394(7) Uani 1 1 d .
C20 C 0.3977(3) 0.9074(4) 0.84002(12) 0.0385(7) Uani 1 1 d .
C21 C 0.3613(3) 0.8227(5) 0.89989(14) 0.0503(9) Uani 1 1 d .
H21A H 0.3003 0.7481 0.8884 0.075 Uiso 1 1 calc R
H21B H 0.3257 0.8899 0.9296 0.075 Uiso 1 1 calc R
H21C H 0.4352 0.7773 0.9191 0.075 Uiso 1 1 calc R
C22 C 0.4837(3) 1.0362(4) 0.85820(16) 0.0510(9) Uani 1 1 d .
H22A H 0.4409 1.1014 0.8862 0.077 Uiso 1 1 calc R
H22B H 0.5053 1.0888 0.8205 0.077 Uiso 1 1 calc R
H22C H 0.5594 0.9997 0.8794 0.077 Uiso 1 1 calc R
C23 C 0.4655(2) 0.7997(4) 0.79814(12) 0.0353(7) Uani 1 1 d .
C24 C 0.4413(3) 0.5747(4) 0.73321(13) 0.0407(7) Uani 1 1 d .
H24 H 0.5327 0.5689 0.7420 0.049 Uiso 1 1 calc R
C25 C 0.3809(3) 0.4354(4) 0.75838(15) 0.0471(8) Uani 1 1 d .
H25A H 0.2931 0.4331 0.7435 0.056 Uiso 1 1 calc R
H25B H 0.4225 0.3507 0.7403 0.056 Uiso 1 1 calc R
C26 C 0.3863(3) 0.4203(4) 0.83015(14) 0.0432(7) Uani 1 1 d .
C27 C 0.4950(3) 0.4495(5) 0.86697(17) 0.0599(10) Uani 1 1 d .
H27 H 0.5680 0.4791 0.8473 0.072 Uiso 1 1 calc R
C28 C 0.4966(4) 0.4352(5) 0.93242(18) 0.0717(12) Uani 1 1 d .
H28 H 0.5702 0.4566 0.9562 0.086 Uiso 1 1 calc R
C29 C 0.3915(4) 0.3901(5) 0.96263(18) 0.0680(12) Uani 1 1 d .
H29 H 0.3932 0.3790 1.0067 0.082 Uiso 1 1 calc R
C30 C 0.2834(4) 0.3615(6) 0.92659(18) 0.0708(12) Uani 1 1 d .
H30 H 0.2111 0.3303 0.9465 0.085 Uiso 1 1 calc R
C31 C 0.2804(3) 0.3784(5) 0.86167(16) 0.0559(9) Uani 1 1 d .
H31 H 0.2053 0.3611 0.8384 0.067 Uiso 1 1 calc R
C32 C 0.4175(3) 0.5893(4) 0.66166(14) 0.0525(9) Uani 1 1 d .
H32A H 0.4525 0.5039 0.6408 0.063 Uiso 1 1 calc R
H32B H 0.3271 0.5900 0.6523 0.063 Uiso 1 1 calc R
C33 C 0.4747(4) 0.7274(5) 0.63435(15) 0.0640(11) Uani 1 1 d .
H33A H 0.4365 0.8136 0.6530 0.077 Uiso 1 1 calc R
H33B H 0.5646 0.7298 0.6451 0.077 Uiso 1 1 calc R
C34 C 0.4543(5) 0.7322(6) 0.56318(19) 0.0773(13) Uani 1 1 d .
C35 C 0.5418(8) 0.7703(12) 0.4662(2) 0.169(3) Uani 1 1 d DU
H35A H 0.4581 0.7393 0.4514 0.203 Uiso 1 1 calc R
H35B H 0.5535 0.8721 0.4534 0.203 Uiso 1 1 calc R
C36 C 0.6318(7) 0.6823(12) 0.4392(3) 0.166(4) Uani 1 1 d D
H36A H 0.6223 0.5825 0.4536 0.249 Uiso 1 1 calc R
H36B H 0.7146 0.7175 0.4517 0.249 Uiso 1 1 calc R
H36C H 0.6211 0.6858 0.3937 0.249 Uiso 1 1 calc R
C37 C 0.6826(4) 0.0699(7) 0.6791(2) 0.0927(16) Uani 1 1 d .
H37A H 0.5920 0.0582 0.6725 0.111 Uiso 1 1 calc R
H37B H 0.7190 0.0790 0.6376 0.111 Uiso 1 1 calc R
C38 C 0.7075(8) 0.2004(10) 0.7146(4) 0.160(3) Uani 1 1 d .
H38A H 0.7972 0.2148 0.7196 0.240 Uiso 1 1 calc R
H38B H 0.6721 0.1915 0.7558 0.240 Uiso 1 1 calc R
H38C H 0.6702 0.2833 0.6925 0.240 Uiso 1 1 calc R

loop_
_atom_site_aniso_label
_atom_site_aniso_U_11
_atom_site_aniso_U_22
_atom_site_aniso_U_33
_atom_site_aniso_U_23
_atom_site_aniso_U_13
_atom_site_aniso_U_12
O1 0.0345(11) 0.0555(18) 0.0673(13) -0.0168(12) 0.0125(10) -0.0052(11)
O2 0.0304(11) 0.0615(19) 0.0599(12) -0.0037(12) 0.0040(9) -0.0017(11)
O3 0.0320(10) 0.0486(16) 0.0630(12) 0.0046(11) 0.0055(9) 0.0058(11)
O4 0.0427(12) 0.0598(18) 0.0529(11) 0.0119(11) 0.0110(9) -0.0038(12)
O5 0.0256(10) 0.0481(16) 0.0658(13) -0.0014(11) 0.0015(8) -0.0022(10)
O6 0.096(2) 0.295(7) 0.0542(15) 0.042(3) 0.0279(16) 0.064(3)
O7 0.123(3) 0.309(9) 0.079(2) 0.040(3) -0.024(2) -0.061(4)
O8 0.0548(17) 0.121(3) 0.119(2) 0.057(2) 0.0138(17) 0.0283(19)
N1 0.0283(12) 0.0474(19) 0.0498(13) -0.0027(12) 0.0056(10) 0.0012(12)
N2 0.0280(11) 0.051(2) 0.0456(12) 0.0036(12) 0.0005(10) 0.0028(12)
N3 0.0297(11) 0.0376(17) 0.0424(11) -0.0002(11) 0.0049(9) -0.0005(11)
N4 0.0239(11) 0.0376(17) 0.0468(12) -0.0048(11) 0.0037(9) -0.0012(11)
C1 0.0459(17) 0.047(2) 0.0571(17) -0.0126(16) 0.0069(14) -0.0080(16)
C2 0.062(2) 0.074(4) 0.114(3) -0.039(3) 0.033(2) -0.003(2)
C3 0.097(3) 0.073(4) 0.057(2) -0.003(2) 0.0016(19) -0.013(3)
C4 0.071(2) 0.060(3) 0.067(2) -0.001(2) 0.0142(18) -0.008(2)
C5 0.0373(16) 0.048(2) 0.0409(14) 0.0025(14) 0.0081(12) -0.0032(15)
C6 0.0315(14) 0.042(2) 0.0511(15) 0.0052(15) 0.0062(12) 0.0014(14)
C7 0.0480(19) 0.046(3) 0.096(3) -0.010(2) 0.0165(18) -0.0070(18)
C8 0.0282(14) 0.043(2) 0.0422(14) -0.0036(14) -0.0009(11) -0.0036(14)
C9 0.0378(15) 0.055(2) 0.0388(14) 0.0019(14) -0.0012(12) -0.0024(15)
C10 0.067(2) 0.071(3) 0.0470(17) 0.0003(18) -0.0078(15) -0.007(2)
C11 0.051(2) 0.075(3) 0.0442(16) -0.0060(18) -0.0076(14) -0.003(2)
C12 0.068(3) 0.107(5) 0.097(3) -0.022(3) 0.003(2) -0.017(3)
C13 0.099(4) 0.117(7) 0.144(5) -0.016(5) -0.012(4) -0.043(5)
C14 0.159(6) 0.093(5) 0.087(3) 0.002(3) -0.037(4) -0.032(5)
C15 0.129(5) 0.092(5) 0.105(4) -0.033(4) -0.029(3) 0.026(4)
C16 0.062(3) 0.115(5) 0.094(3) -0.024(3) -0.014(2) 0.005(3)
C17 0.0466(18) 0.057(3) 0.0483(16) 0.0108(16) -0.0018(13) -0.0051(17)
C18 0.0422(17) 0.047(2) 0.0551(17) 0.0041(15) 0.0004(13) 0.0019(15)
C19 0.0376(16) 0.037(2) 0.0434(14) -0.0043(13) -0.0002(12) -0.0032(14)
C20 0.0342(14) 0.041(2) 0.0407(14) -0.0007(13) 0.0007(11) -0.0001(14)
C21 0.0576(19) 0.052(3) 0.0415(15) 0.0031(15) 0.0063(13) 0.0056(18)
C22 0.0440(17) 0.043(2) 0.0652(18) -0.0122(17) -0.0086(14) -0.0022(16)
C23 0.0323(14) 0.0337(19) 0.0399(13) 0.0050(13) 0.0014(11) -0.0020(13)
C24 0.0360(15) 0.036(2) 0.0503(15) -0.0073(14) 0.0055(12) 0.0054(14)
C25 0.0455(17) 0.037(2) 0.0579(17) -0.0069(15) -0.0017(14) 0.0004(16)
C26 0.0437(17) 0.033(2) 0.0534(16) -0.0004(14) 0.0009(13) 0.0042(15)
C27 0.0472(19) 0.060(3) 0.072(2) 0.009(2) -0.0073(16) 0.0002(19)
C28 0.067(2) 0.072(3) 0.074(2) 0.002(2) -0.027(2) 0.016(2)
C29 0.074(3) 0.075(3) 0.0548(19) 0.003(2) 0.0008(18) 0.020(2)
C30 0.060(2) 0.087(4) 0.066(2) 0.000(2) 0.0133(18) 0.005(2)
C31 0.0497(19) 0.057(3) 0.0605(18) -0.0053(17) 0.0018(15) 0.0008(18)
C32 0.0565(19) 0.054(3) 0.0480(16) -0.0102(16) 0.0079(14) -0.0010(18)
C33 0.064(2) 0.078(3) 0.0511(17) 0.0029(19) 0.0172(16) -0.004(2)
C34 0.078(3) 0.096(4) 0.057(2) 0.014(2) 0.008(2) 0.010(3)
C35 0.182(6) 0.264(8) 0.065(3) 0.044(4) 0.035(3) 0.078(6)
C36 0.166(6) 0.259(11) 0.074(3) -0.031(5) 0.011(4) 0.074(7)
C37 0.070(3) 0.100(5) 0.108(3) 0.026(3) 0.000(2) 0.002(3)
C38 0.185(8) 0.121(8) 0.179(6) -0.028(6) 0.079(6) -0.052(6)

loop_
_atom_type_symbol
_atom_type_description
_atom_type_scat_dispersion_real
_atom_type_scat_dispersion_imag
_atom_type_scat_source
C C 0.0033 0.0016 'International Tables Vol C Tables 4.2.6.8 and 6.1.1.4'
H H 0.0000 0.0000 'International Tables Vol C Tables 4.2.6.8 and 6.1.1.4'
N N 0.0061 0.0033 'International Tables Vol C Tables 4.2.6.8 and 6.1.1.4'
O O 0.0106 0.0060 'International Tables Vol C Tables 4.2.6.8 and 6.1.1.4'

loop_
_geom_angle_atom_site_label_1
_geom_angle_atom_site_label_2
_geom_angle_atom_site_label_3
_geom_angle
C5 O1 C1 120.0(2)
C34 O6 C35 116.5(5)
C5 N1 C6 120.1(2)
C8 N2 C9 122.8(2)
C19 N3 C20 124.0(2)
C23 N4 C24 124.2(2)
O1 C1 C4 109.8(3)
O1 C1 C2 101.9(3)
C4 C1 C2 109.6(4)
O1 C1 C3 111.4(3)
C4 C1 C3 112.7(3)
C2 C1 C3 110.9(3)
O2 C5 O1 125.4(3)
O2 C5 N1 123.3(3)
O1 C5 N1 111.3(2)
N1 C6 C7 109.8(2)
N1 C6 C8 114.5(3)
C7 C6 C8 109.1(3)
O3 C8 N2 124.6(3)
O3 C8 C6 117.9(3)
N2 C8 C6 117.4(3)
N2 C9 C17 111.4(3)
N2 C9 C10 110.5(3)
C17 C9 C10 110.2(3)
C11 C10 C9 116.5(3)
C16 C11 C12 117.3(5)
C16 C11 C10 121.4(4)
C12 C11 C10 121.3(4)
C13 C12 C11 122.1(6)
C14 C13 C12 120.8(6)
C13 C14 C15 120.7(7)
C14 C15 C16 118.6(6)
C11 C16 C15 120.4(5)
C9 C17 C18 115.1(3)
C19 C18 C17 114.3(3)
O4 C19 N3 121.9(3)
O4 C19 C18 122.0(3)
N3 C19 C18 116.0(3)
N3 C20 C23 111.5(2)
N3 C20 C22 110.9(3)
C23 C20 C22 110.3(2)
N3 C20 C21 106.7(2)
C23 C20 C21 107.0(3)
C22 C20 C21 110.2(2)
O5 C23 N4 122.5(3)
O5 C23 C20 121.1(3)
N4 C23 C20 116.2(2)
N4 C24 C25 109.4(2)
N4 C24 C32 111.1(3)
C25 C24 C32 111.1(3)
C26 C25 C24 115.0(3)
C31 C26 C27 117.3(3)
C31 C26 C25 120.3(3)
C27 C26 C25 122.5(3)
C28 C27 C26 121.0(4)
C29 C28 C27 120.9(3)
C28 C29 C30 118.6(3)
C31 C30 C29 120.9(4)
C30 C31 C26 121.4(3)
C33 C32 C24 113.2(3)
C34 C33 C32 110.9(4)
O7 C34 O6 121.0(4)
O7 C34 C33 126.3(4)
O6 C34 C33 112.6(4)
C36 C35 O6 109.5(5)
O8 C37 C38 111.9(5)

loop_
_geom_bond_atom_site_label_1
_geom_bond_atom_site_label_2
_geom_bond_distance
O1 C5 1.337(4)
O1 C1 1.467(4)
O2 C5 1.223(4)
O3 C8 1.225(4)
O4 C19 1.229(3)
O5 C23 1.248(3)
O6 C34 1.247(5)
O6 C35 1.452(6)
O7 C34 1.161(5)
O8 C37 1.394(6)
N1 C5 1.342(4)
N1 C6 1.447(4)
N2 C8 1.332(4)
N2 C9 1.461(4)
N3 C19 1.341(4)
N3 C20 1.471(4)
N4 C23 1.332(4)
N4 C24 1.452(4)
C1 C4 1.500(5)
C1 C2 1.512(5)
C1 C3 1.518(5)
C6 C7 1.516(5)
C6 C8 1.531(4)
C9 C17 1.511(6)
C9 C10 1.543(4)
C10 C11 1.486(6)
C11 C16 1.361(7)
C11 C12 1.361(6)
C12 C13 1.361(9)
C13 C14 1.316(10)
C14 C15 1.352(9)
C15 C16 1.422(9)
C17 C18 1.518(4)
C18 C19 1.506(4)
C20 C23 1.514(4)
C20 C22 1.521(5)
C20 C21 1.535(4)
C24 C25 1.520(5)
C24 C32 1.520(4)
C25 C26 1.512(4)
C26 C31 1.378(5)
C26 C27 1.387(4)
C27 C28 1.380(5)
C28 C29 1.365(6)
C29 C30 1.373(6)
C30 C31 1.371(5)
C32 C33 1.513(6)
C33 C34 1.503(5)
C35 C36 1.381(7)
C37 C38 1.418(10)

loop_
_cod_related_entry_id
_cod_related_entry_database
_cod_related_entry_code
1 ChemSpider 30651912
